data_2220104
loop_
_publ_author_name
'Thenmozhi, S.'
'SubbiahPandi, A.'
'Ranjith, S.'
'Clement, J. Arul'
'MohanaKrishnan, A. K.'

_publ_section_title
;
 Naphthalene-2,3-diylbis[(2-thienyl)methanone]
;
_journal_coeditor_code CI2690
_journal_issue 12
_journal_name_full 'Acta Crystallographica Section E'
_journal_page_first o2432
_journal_paper_doi 10.1107/S1600536808038701
_journal_volume 64
_journal_year 2008
_chemical_formula_iupac 'C20 H12 O2 S2'
_chemical_formula_moiety 'C20 H12 O2 S2'
_chemical_formula_sum 'C20 H12 O2 S2'
_chemical_formula_weight 348.42
_chemical_name_systematic
;
Naphthalene-2,3-diylbis[(2-thienyl)methanone]
;
_space_group_IT_number 4
_symmetry_cell_setting monoclinic
_symmetry_space_group_name_Hall 'P 2yb'
_symmetry_space_group_name_H-M 'P 1 21 1'
_atom_sites_solution_hydrogens geom
_atom_sites_solution_primary direct
_atom_sites_solution_secondary difmap
_audit_creation_method SHELXL-97
_cell_angle_alpha 90.00
_cell_angle_beta 90.2660(10)
_cell_angle_gamma 90.00
_cell_formula_units_Z 4
_cell_length_a 9.7638(3)
_cell_length_b 11.1418(4)
_cell_length_c 15.4496(6)
_cell_measurement_reflns_used 8580
_cell_measurement_temperature 293(2)
_cell_measurement_theta_max 28.9
_cell_measurement_theta_min 1.3
_cell_volume 1680.69(10)
_computing_cell_refinement 'SAINT (Bruker, 2004)'
_computing_data_collection 'APEX2 (Bruker, 2004)'
_computing_data_reduction 'SAINT (Bruker, 2004)'
_computing_molecular_graphics 'ORTEP-3 (Farrugia, 1997)'
_computing_publication_material 'SHELXL97 (Sheldrick, 2008) and PLATON (Spek, 2003)'
_computing_structure_refinement 'SHELXL97 (Sheldrick, 2008)'
_computing_structure_solution 'SHELXS97 (Sheldrick, 2008)'
_diffrn_ambient_temperature 293(2)
_diffrn_measured_fraction_theta_full 0.997
_diffrn_measured_fraction_theta_max 0.997
_diffrn_measurement_device_type 'Bruker APEXII CCD area-detector'
_diffrn_measurement_method \w
_diffrn_radiation_monochromator graphite
_diffrn_radiation_source 'fine-focus sealed tube'
_diffrn_radiation_type MoK\a
_diffrn_radiation_wavelength 0.71073
_diffrn_reflns_av_R_equivalents 0.0237
_diffrn_reflns_av_sigmaI/netI 0.0346
_diffrn_reflns_limit_h_max 13
_diffrn_reflns_limit_h_min -13
_diffrn_reflns_limit_k_max 14
_diffrn_reflns_limit_k_min -15
_diffrn_reflns_limit_l_max 17
_diffrn_reflns_limit_l_min -20
_diffrn_reflns_number 21289
_diffrn_reflns_theta_full 28.86
_diffrn_reflns_theta_max 28.86
_diffrn_reflns_theta_min 1.32
_diffrn_standards_number 0
_exptl_absorpt_coefficient_mu 0.325
_exptl_absorpt_correction_T_max 0.9498
_exptl_absorpt_correction_T_min 0.7998
_exptl_absorpt_correction_type multi-scan
_exptl_absorpt_process_details '(SADABS; Sheldrick, 1996)'
_exptl_crystal_colour Colourless
_exptl_crystal_density_diffrn 1.377
_exptl_crystal_density_method 'not measured'
_exptl_crystal_description Block
_exptl_crystal_F_000 720
_exptl_crystal_size_max 0.21
_exptl_crystal_size_mid 0.19
_exptl_crystal_size_min 0.16
_refine_diff_density_max 0.443
_refine_diff_density_min -0.324
_refine_ls_abs_structure_details 'Flack (1983), 3970 Friedel pairs'
_refine_ls_abs_structure_Flack 0.02(5)
_refine_ls_extinction_method none
_refine_ls_goodness_of_fit_ref 1.011
_refine_ls_hydrogen_treatment constr
_refine_ls_matrix_type full
_refine_ls_number_parameters 433
_refine_ls_number_reflns 8580
_refine_ls_number_restraints 1
_refine_ls_restrained_S_all 1.010
_refine_ls_R_factor_all 0.0642
_refine_ls_R_factor_gt 0.0441
_refine_ls_shift/su_max 0.001
_refine_ls_shift/su_mean 0.000
_refine_ls_structure_factor_coef Fsqd
_refine_ls_weighting_details 'calc w=1/[\s^2^(Fo^2^)+(0.0499P)^2^+0.3545P] where P=(Fo^2^+2Fc^2^)/3'
_refine_ls_weighting_scheme calc
_refine_ls_wR_factor_gt 0.0990
_refine_ls_wR_factor_ref 0.1119
_reflns_number_gt 6591
_reflns_number_total 8580
_reflns_threshold_expression I>2\s(I)
_cod_data_source_file ci2690.cif
_cod_data_source_block I
_cod_depositor_comments
;
The following automatic conversions were performed:
'_symmetry_cell_setting' value 'Monoclinic' changed to 'monoclinic'
according to '/home/saulius/struct/CIF-dictionaries/cif_core.dic'
dictionary named 'cif_core.dic' version 2.4.1 from 2010-06-29.

Automatic conversion script
Id: cif_fix_enum 1527 2010-12-29 10:47:43Z saulius 

The following automatic conversions were performed:

'_symmetry_cell_setting' value 'Monoclinic' changed to 'monoclinic'
according to /home/saulius/struct/CIF-dictionaries/cif_core.dic
dictionary named 'cif_core.dic' version 2.4.1 from 2010-06-29.

Automatic conversion script
Id: cif_fix_values 1715 2011-07-08 13:25:40Z adriana 
;
_cod_original_sg_symbol_H-M 'P 21'
_cod_database_code 2220104
_cod_database_fobs_code 2220104

loop_
_symmetry_equiv_pos_as_xyz
'x, y, z'
'-x, y+1/2, -z'

loop_
_atom_site_type_symbol
_atom_site_label
_atom_site_fract_x
_atom_site_fract_y
_atom_site_fract_z
_atom_site_U_iso_or_equiv
_atom_site_adp_type
_atom_site_calc_flag
_atom_site_refinement_flags
_atom_site_occupancy
S S1 0.06339(8) -0.02637(6) 0.45118(6) 0.0657(2) Uani d . 1
S S2 0.33739(8) 0.44467(8) 0.69777(5) 0.0644(2) Uani d . 1
O O1 0.0949(2) 0.24092(19) 0.44816(17) 0.0822(7) Uani d . 1
O O2 0.3446(3) 0.24071(18) 0.57466(14) 0.0815(7) Uani d . 1
C C1 0.4852(3) 0.3351(2) 0.18008(17) 0.0542(6) Uani d . 1
H H1 0.4468 0.2785 0.1429 0.065 Uiso calc R 1
C C2 0.5757(3) 0.4164(3) 0.14849(18) 0.0609(7) Uani d . 1
H H2 0.5984 0.4148 0.0901 0.073 Uiso calc R 1
C C3 0.6350(3) 0.5021(3) 0.20256(18) 0.0571(6) Uani d . 1
H H3 0.6966 0.5574 0.1800 0.069 Uiso calc R 1
C C4 0.6032(2) 0.5053(2) 0.28836(17) 0.0488(6) Uani d . 1
H H4 0.6430 0.5631 0.3239 0.059 Uiso calc R 1
C C5 0.5102(2) 0.42129(19) 0.32380(15) 0.0398(5) Uani d . 1
C C6 0.4485(2) 0.3350(2) 0.26773(16) 0.0421(5) Uani d . 1
C C7 0.3516(2) 0.2545(2) 0.30259(16) 0.0451(5) Uani d . 1
H H7 0.3127 0.1966 0.2668 0.054 Uiso calc R 1
C C8 0.3135(2) 0.25942(19) 0.38716(16) 0.0434(5) Uani d . 1
C C9 0.3768(2) 0.3442(2) 0.44373(16) 0.0442(5) Uani d . 1
C C10 0.4727(2) 0.4227(2) 0.41136(15) 0.0428(5) Uani d . 1
H H10 0.5137 0.4779 0.4484 0.051 Uiso calc R 1
C C11 0.1943(3) 0.1879(2) 0.42024(19) 0.0508(6) Uani d . 1
C C12 0.2010(2) 0.0578(2) 0.41656(16) 0.0448(5) Uani d . 1
C C13 0.3071(2) -0.0134(2) 0.39437(17) 0.0484(6) Uani d . 1
H H13 0.3903 0.0156 0.3741 0.058 Uiso calc R 1
C C14 0.2781(3) -0.1368(2) 0.4053(2) 0.0608(7) Uani d . 1
H H14 0.3397 -0.1980 0.3929 0.073 Uiso calc R 1
C C15 0.1515(3) -0.1553(3) 0.4355(2) 0.0653(8) Uani d . 1
H H15 0.1158 -0.2310 0.4467 0.078 Uiso calc R 1
C C16 0.3484(3) 0.3376(2) 0.53847(17) 0.0506(6) Uani d . 1
C C17 0.3315(2) 0.4492(2) 0.58672(15) 0.0456(5) Uani d . 1
C C18 0.3095(3) 0.5646(2) 0.55646(19) 0.0521(6) Uani d . 1
H H18 0.3026 0.5854 0.4983 0.062 Uiso calc R 1
C C19 0.2991(3) 0.6466(3) 0.6262(2) 0.0696(8) Uani d . 1
H H19 0.2841 0.7284 0.6186 0.084 Uiso calc R 1
C C20 0.3127(3) 0.5957(3) 0.7037(2) 0.0722(9) Uani d . 1
H H20 0.3091 0.6381 0.7555 0.087 Uiso calc R 1
S S1' 0.36488(7) 0.50071(8) 0.93775(5) 0.0670(2) Uani d . 1
S S2' 1.03585(9) 0.72925(8) 0.94344(7) 0.0795(3) Uani d . 1
O O1' 0.6344(2) 0.55500(17) 0.87437(16) 0.0701(6) Uani d . 1
O O2' 0.8753(3) 0.5098(2) 0.99329(14) 0.0745(6) Uani d . 1
C C1' 0.7926(3) 0.0907(2) 0.7211(2) 0.0694(9) Uani d . 1
H H1' 0.7053 0.0575 0.7197 0.083 Uiso calc R 1
C C2' 0.8959(4) 0.0362(2) 0.6773(2) 0.0730(9) Uani d . 1
H H2' 0.8777 -0.0319 0.6445 0.088 Uiso calc R 1
C C3' 1.0280(3) 0.0812(2) 0.6812(2) 0.0677(8) Uani d . 1
H H3' 1.0981 0.0421 0.6521 0.081 Uiso calc R 1
C C4' 1.0559(3) 0.1833(2) 0.7278(2) 0.0597(7) Uani d . 1
H H4' 1.1449 0.2130 0.7300 0.072 Uiso calc R 1
C C5' 0.9510(3) 0.2433(2) 0.77216(17) 0.0469(6) Uani d . 1
C C6' 0.8160(3) 0.1970(2) 0.76870(18) 0.0498(6) Uani d . 1
C C7' 0.7096(3) 0.2617(2) 0.80915(18) 0.0526(6) Uani d . 1
H H7' 0.6207 0.2320 0.8061 0.063 Uiso calc R 1
C C8' 0.7328(2) 0.3666(2) 0.85265(17) 0.0450(5) Uani d . 1
C C9' 0.8698(2) 0.40998(19) 0.85839(16) 0.0433(5) Uani d . 1
C C10' 0.9736(3) 0.3506(2) 0.81877(18) 0.0491(6) Uani d . 1
H H10' 1.0620 0.3814 0.8224 0.059 Uiso calc R 1
C C11' 0.6203(3) 0.4464(2) 0.88117(17) 0.0490(6) Uani d . 1
C C12' 0.4927(3) 0.3989(2) 0.91630(17) 0.0484(6) Uani d . 1
C C13' 0.4546(3) 0.2823(3) 0.93971(18) 0.0561(7) Uani d . 1
H H13' 0.5098 0.2148 0.9340 0.067 Uiso calc R 1
C C14' 0.3192(3) 0.2820(3) 0.9735(2) 0.0713(9) Uani d . 1
H H14' 0.2752 0.2126 0.9921 0.086 Uiso calc R 1
C C15' 0.2605(3) 0.3915(3) 0.9763(2) 0.0723(9) Uani d . 1
H H15' 0.1727 0.4056 0.9970 0.087 Uiso calc R 1
C C16' 0.9038(3) 0.5142(2) 0.91669(18) 0.0495(6) Uani d . 1
C C17' 0.9723(2) 0.6167(2) 0.87875(19) 0.0511(6) Uani d . 1
C C18' 0.9843(3) 0.6463(2) 0.7926(2) 0.0577(7) Uani d . 1
H H18' 0.9581 0.5964 0.7472 0.069 Uiso calc R 1
C C19' 1.0413(4) 0.7619(3) 0.7816(3) 0.0902(12) Uani d . 1
H H19' 1.0548 0.7975 0.7278 0.108 Uiso calc R 1
C C20' 1.0736(4) 0.8144(3) 0.8562(3) 0.0952(14) Uani d . 1
H H20' 1.1130 0.8902 0.8600 0.114 Uiso calc R 1

loop_
_atom_site_aniso_label
_atom_site_aniso_U_11
_atom_site_aniso_U_22
_atom_site_aniso_U_33
_atom_site_aniso_U_12
_atom_site_aniso_U_13
_atom_site_aniso_U_23
S1 0.0555(4) 0.0583(4) 0.0835(5) -0.0129(3) 0.0201(4) -0.0068(4)
S2 0.0706(5) 0.0755(5) 0.0471(4) -0.0149(4) 0.0070(3) -0.0040(4)
O1 0.0665(13) 0.0542(12) 0.126(2) 0.0072(10) 0.0366(13) -0.0069(13)
O2 0.135(2) 0.0491(11) 0.0603(13) 0.0066(12) 0.0098(13) 0.0124(10)
C1 0.0642(17) 0.0556(15) 0.0428(15) -0.0048(12) -0.0067(12) -0.0048(12)
C2 0.0709(19) 0.0683(18) 0.0437(15) -0.0089(15) 0.0013(14) 0.0006(13)
C3 0.0580(15) 0.0573(15) 0.0562(16) -0.0080(13) 0.0039(13) 0.0054(13)
C4 0.0466(13) 0.0469(12) 0.0527(15) -0.0022(11) -0.0047(11) -0.0053(11)
C5 0.0392(11) 0.0353(10) 0.0448(13) 0.0058(9) -0.0047(10) -0.0025(9)
C6 0.0440(12) 0.0368(10) 0.0455(14) 0.0039(9) -0.0051(10) -0.0031(9)
C7 0.0466(13) 0.0396(11) 0.0491(15) -0.0017(9) -0.0061(11) -0.0072(10)
C8 0.0438(12) 0.0333(10) 0.0530(15) 0.0032(9) -0.0011(11) -0.0019(10)
C9 0.0478(13) 0.0389(11) 0.0460(14) 0.0070(10) -0.0008(11) -0.0008(10)
C10 0.0462(12) 0.0382(11) 0.0439(13) 0.0019(9) -0.0068(10) -0.0060(10)
C11 0.0481(14) 0.0435(12) 0.0610(17) 0.0015(10) 0.0054(12) -0.0060(11)
C12 0.0433(13) 0.0437(11) 0.0474(14) -0.0074(10) -0.0008(11) -0.0020(10)
C13 0.0421(12) 0.0449(12) 0.0582(16) -0.0006(10) -0.0013(11) 0.0002(11)
C14 0.0656(18) 0.0427(13) 0.074(2) -0.0007(12) -0.0019(15) -0.0039(13)
C15 0.074(2) 0.0439(13) 0.078(2) -0.0143(13) 0.0014(16) -0.0052(14)
C16 0.0563(15) 0.0479(13) 0.0477(15) -0.0002(11) 0.0008(12) 0.0014(11)
C17 0.0433(12) 0.0505(13) 0.0429(13) -0.0061(10) 0.0021(10) -0.0061(11)
C18 0.0522(15) 0.0505(13) 0.0536(16) -0.0017(11) 0.0036(12) -0.0111(12)
C19 0.082(2) 0.0509(15) 0.076(2) -0.0088(14) 0.0077(17) -0.0145(15)
C20 0.085(2) 0.0714(19) 0.061(2) -0.0177(17) 0.0105(17) -0.0213(16)
S1' 0.0518(4) 0.0751(5) 0.0741(5) 0.0064(4) 0.0049(3) 0.0109(4)
S2' 0.0642(5) 0.0705(5) 0.1039(7) -0.0178(4) 0.0145(4) -0.0433(5)
O1' 0.0608(12) 0.0444(10) 0.1051(18) 0.0024(8) 0.0171(12) 0.0143(10)
O2' 0.1087(17) 0.0605(11) 0.0544(13) -0.0031(12) 0.0069(12) -0.0051(10)
C1' 0.0614(17) 0.0451(14) 0.102(3) -0.0143(13) -0.0104(17) -0.0143(15)
C2' 0.077(2) 0.0430(15) 0.099(3) -0.0012(13) -0.0106(18) -0.0220(15)
C3' 0.0627(18) 0.0486(15) 0.092(2) 0.0101(13) -0.0075(16) -0.0179(15)
C4' 0.0483(14) 0.0480(14) 0.083(2) 0.0035(11) -0.0085(14) -0.0124(14)
C5' 0.0477(13) 0.0370(11) 0.0559(15) -0.0005(10) -0.0089(11) -0.0013(11)
C6' 0.0494(13) 0.0375(11) 0.0624(16) -0.0048(10) -0.0072(12) -0.0010(11)
C7' 0.0459(14) 0.0474(13) 0.0645(17) -0.0124(11) -0.0019(12) 0.0012(12)
C8' 0.0424(12) 0.0398(12) 0.0528(15) -0.0050(9) -0.0026(11) 0.0064(10)
C9' 0.0453(13) 0.0356(11) 0.0489(14) -0.0034(9) -0.0055(11) 0.0015(9)
C10' 0.0417(13) 0.0427(12) 0.0629(17) -0.0068(10) -0.0077(12) -0.0056(12)
C11' 0.0474(13) 0.0449(12) 0.0547(15) -0.0022(10) -0.0015(11) 0.0052(11)
C12' 0.0455(13) 0.0548(13) 0.0447(14) -0.0021(10) -0.0032(11) 0.0053(11)
C13' 0.0575(16) 0.0607(15) 0.0502(16) -0.0155(12) 0.0022(13) 0.0066(13)
C14' 0.0674(19) 0.080(2) 0.067(2) -0.0244(17) 0.0051(16) 0.0108(17)
C15' 0.0505(16) 0.097(2) 0.070(2) -0.0097(16) 0.0056(15) 0.0123(18)
C16' 0.0467(13) 0.0436(12) 0.0580(17) 0.0035(10) -0.0070(12) -0.0038(12)
C17' 0.0399(13) 0.0418(11) 0.0717(18) -0.0020(10) 0.0014(12) -0.0172(12)
C18' 0.0589(16) 0.0415(13) 0.073(2) -0.0023(11) 0.0052(14) -0.0020(12)
C19' 0.102(3) 0.0523(18) 0.116(3) -0.0066(17) 0.041(2) 0.0019(19)
C20' 0.080(2) 0.0568(18) 0.150(4) -0.0257(17) 0.051(2) -0.027(2)

loop_
_atom_type_symbol
_atom_type_description
_atom_type_scat_dispersion_real
_atom_type_scat_dispersion_imag
_atom_type_scat_source
C C 0.0033 0.0016 'International Tables Vol C Tables 4.2.6.8 and 6.1.1.4'
H H 0.0000 0.0000 'International Tables Vol C Tables 4.2.6.8 and 6.1.1.4'
O O 0.0106 0.0060 'International Tables Vol C Tables 4.2.6.8 and 6.1.1.4'
S S 0.1246 0.1234 'International Tables Vol C Tables 4.2.6.8 and 6.1.1.4'

loop_
_geom_angle_atom_site_label_1
_geom_angle_atom_site_label_2
_geom_angle_atom_site_label_3
_geom_angle
C15 S1 C12 91.10(14)
C20 S2 C17 91.19(15)
C2 C1 C6 121.1(2)
C2 C1 H1 119.4
C6 C1 H1 119.4
C1 C2 C3 120.7(3)
C1 C2 H2 119.6
C3 C2 H2 119.6
C4 C3 C2 120.4(3)
C4 C3 H3 119.8
C2 C3 H3 119.8
C3 C4 C5 120.5(2)
C3 C4 H4 119.7
C5 C4 H4 119.7
C10 C5 C4 122.4(2)
C10 C5 C6 118.8(2)
C4 C5 C6 118.7(2)
C1 C6 C7 122.9(2)
C1 C6 C5 118.5(2)
C7 C6 C5 118.6(2)
C8 C7 C6 121.8(2)
C8 C7 H7 119.1
C6 C7 H7 119.1
C7 C8 C9 119.7(2)
C7 C8 C11 121.4(2)
C9 C8 C11 118.5(2)
C10 C9 C8 119.4(2)
C10 C9 C16 121.1(2)
C8 C9 C16 119.1(2)
C9 C10 C5 121.6(2)
C9 C10 H10 119.2
C5 C10 H10 119.2
O1 C11 C12 122.4(3)
O1 C11 C8 118.9(2)
C12 C11 C8 118.7(2)
C13 C12 C11 129.1(2)
C13 C12 S1 111.06(19)
C11 C12 S1 119.6(2)
C12 C13 C14 112.7(2)
C12 C13 H13 123.6
C14 C13 H13 123.6
C15 C14 C13 112.1(3)
C15 C14 H14 123.9
C13 C14 H14 123.9
C14 C15 S1 113.0(2)
C14 C15 H15 123.5
S1 C15 H15 123.5
O2 C16 C17 121.2(2)
O2 C16 C9 120.0(2)
C17 C16 C9 118.7(2)
C18 C17 C16 129.5(2)
C18 C17 S2 111.64(19)
C16 C17 S2 118.83(19)
C17 C18 C19 110.7(3)
C17 C18 H18 124.6
C19 C18 H18 124.6
C20 C19 C18 113.7(3)
C20 C19 H19 123.2
C18 C19 H19 123.2
C19 C20 S2 112.8(2)
C19 C20 H20 123.6
S2 C20 H20 123.6
C15' S1' C12' 91.82(16)
C20' S2' C17' 91.46(17)
C2' C1' C6' 121.0(3)
C2' C1' H1' 119.5
C6' C1' H1' 119.5
C1' C2' C3' 120.6(3)
C1' C2' H2' 119.7
C3' C2' H2' 119.7
C4' C3' C2' 120.4(3)
C4' C3' H3' 119.8
C2' C3' H3' 119.8
C3' C4' C5' 120.4(3)
C3' C4' H4' 119.8
C5' C4' H4' 119.8
C4' C5' C10' 122.6(2)
C4' C5' C6' 119.3(2)
C10' C5' C6' 118.1(2)
C1' C6' C7' 122.8(2)
C1' C6' C5' 118.2(3)
C7' C6' C5' 118.9(2)
C8' C7' C6' 122.3(2)
C8' C7' H7' 118.9
C6' C7' H7' 118.9
C7' C8' C9' 118.3(2)
C7' C8' C11' 122.5(2)
C9' C8' C11' 118.4(2)
C10' C9' C8' 120.6(2)
C10' C9' C16' 118.8(2)
C8' C9' C16' 120.2(2)
C9' C10' C5' 121.8(2)
C9' C10' H10' 119.1
C5' C10' H10' 119.1
O1' C11' C12' 119.2(2)
O1' C11' C8' 119.0(2)
C12' C11' C8' 121.8(2)
C13' C12' C11' 131.4(3)
C13' C12' S1' 111.6(2)
C11' C12' S1' 116.94(19)
C12' C13' C14' 110.2(3)
C12' C13' H13' 124.9
C14' C13' H13' 124.9
C15' C14' C13' 113.9(3)
C15' C14' H14' 123.1
C13' C14' H14' 123.1
C14' C15' S1' 112.5(3)
C14' C15' H15' 123.8
S1' C15' H15' 123.8
O2' C16' C17' 122.2(2)
O2' C16' C9' 120.0(2)
C17' C16' C9' 117.8(2)
C18' C17' C16' 128.5(2)
C18' C17' S2' 110.8(2)
C16' C17' S2' 120.4(2)
C17' C18' C19' 111.8(3)
C17' C18' H18' 124.1
C19' C18' H18' 124.1
C20' C19' C18' 112.8(4)
C20' C19' H19' 123.6
C18' C19' H19' 123.6
C19' C20' S2' 113.2(3)
C19' C20' H20' 123.4
S2' C20' H20' 123.4

loop_
_geom_bond_atom_site_label_1
_geom_bond_atom_site_label_2
_geom_bond_distance
S1 C15 1.692(3)
S1 C12 1.726(2)
S2 C20 1.702(4)
S2 C17 1.717(2)
O1 C11 1.216(3)
O2 C16 1.216(3)
C1 C2 1.358(4)
C1 C6 1.402(4)
C1 H1 0.93
C2 C3 1.393(4)
C2 H2 0.93
C3 C4 1.363(4)
C3 H3 0.93
C4 C5 1.416(3)
C4 H4 0.93
C5 C10 1.403(3)
C5 C6 1.426(3)
C6 C7 1.412(3)
C7 C8 1.361(4)
C7 H7 0.93
C8 C9 1.425(3)
C8 C11 1.503(4)
C9 C10 1.377(3)
C9 C16 1.493(4)
C10 H10 0.93
C11 C12 1.452(3)
C12 C13 1.350(3)
C13 C14 1.414(4)
C13 H13 0.93
C14 C15 1.339(4)
C14 H14 0.93
C15 H15 0.93
C16 C17 1.459(4)
C17 C18 1.385(4)
C18 C19 1.418(4)
C18 H18 0.93
C19 C20 1.330(5)
C19 H19 0.93
C20 H20 0.93
S1' C15' 1.697(3)
S1' C12' 1.720(3)
S2' C20' 1.690(4)
S2' C17' 1.718(2)
O1' C11' 1.222(3)
O2' C16' 1.218(3)
C1' C2' 1.361(5)
C1' C6' 1.412(4)
C1' H1' 0.93
C2' C3' 1.384(4)
C2' H2' 0.93
C3' C4' 1.373(4)
C3' H3' 0.93
C4' C5' 1.404(4)
C4' H4' 0.93
C5' C10' 1.413(3)
C5' C6' 1.416(3)
C6' C7' 1.412(4)
C7' C8' 1.366(3)
C7' H7' 0.93
C8' C9' 1.424(3)
C8' C11' 1.482(4)
C9' C10' 1.359(4)
C9' C16' 1.506(3)
C10' H10' 0.93
C11' C12' 1.461(4)
C12' C13' 1.398(4)
C13' C14' 1.424(4)
C13' H13' 0.93
C14' C15' 1.348(5)
C14' H14' 0.93
C15' H15' 0.93
C16' C17' 1.448(4)
C17' C18' 1.377(4)
C18' C19' 1.414(4)
C18' H18' 0.93
C19' C20' 1.329(6)
C19' H19' 0.93
C20' H20' 0.93

loop_
_geom_hbond_atom_site_label_D
_geom_hbond_atom_site_label_H
_geom_hbond_atom_site_label_A
_geom_hbond_site_symmetry_A
_geom_hbond_distance_DH
_geom_hbond_distance_HA
_geom_hbond_distance_DA
_geom_hbond_angle_DHA
C4 H4 O2 2_656 0.93 2.53 3.407(3) 158
C13 H13 Cg1 2_646 0.93 2.86 3.737(2) 157

loop_
_geom_torsion_atom_site_label_1
_geom_torsion_atom_site_label_2
_geom_torsion_atom_site_label_3
_geom_torsion_atom_site_label_4
_geom_torsion
C6 C1 C2 C3 0.1(4)
C1 C2 C3 C4 0.2(4)
C2 C3 C4 C5 0.3(4)
C3 C4 C5 C10 -178.8(2)
C3 C4 C5 C6 -1.2(3)
C2 C1 C6 C7 177.9(3)
C2 C1 C6 C5 -1.0(4)
C10 C5 C6 C1 179.2(2)
C4 C5 C6 C1 1.5(3)
C10 C5 C6 C7 0.3(3)
C4 C5 C6 C7 -177.5(2)
C1 C6 C7 C8 -177.3(2)
C5 C6 C7 C8 1.6(3)
C6 C7 C8 C9 -2.8(3)
C6 C7 C8 C11 169.7(2)
C7 C8 C9 C10 2.0(3)
C11 C8 C9 C10 -170.7(2)
C7 C8 C9 C16 -171.7(2)
C11 C8 C9 C16 15.6(3)
C8 C9 C10 C5 -0.1(3)
C16 C9 C10 C5 173.5(2)
C4 C5 C10 C9 176.6(2)
C6 C5 C10 C9 -1.0(3)
C7 C8 C11 O1 -116.2(3)
C9 C8 C11 O1 56.4(4)
C7 C8 C11 C12 63.0(3)
C9 C8 C11 C12 -124.5(3)
O1 C11 C12 C13 -173.9(3)
C8 C11 C12 C13 7.0(4)
O1 C11 C12 S1 1.0(4)
C8 C11 C12 S1 -178.11(18)
C15 S1 C12 C13 0.2(2)
C15 S1 C12 C11 -175.6(2)
C11 C12 C13 C14 175.2(3)
S1 C12 C13 C14 -0.1(3)
C12 C13 C14 C15 -0.2(4)
C13 C14 C15 S1 0.3(4)
C12 S1 C15 C14 -0.3(3)
C10 C9 C16 O2 -131.8(3)
C8 C9 C16 O2 41.8(4)
C10 C9 C16 C17 45.5(3)
C8 C9 C16 C17 -140.8(2)
O2 C16 C17 C18 -167.8(3)
C9 C16 C17 C18 14.9(4)
O2 C16 C17 S2 11.8(4)
C9 C16 C17 S2 -165.52(19)
C20 S2 C17 C18 -0.6(2)
C20 S2 C17 C16 179.7(2)
C16 C17 C18 C19 -180.0(3)
S2 C17 C18 C19 0.4(3)
C17 C18 C19 C20 0.1(4)
C18 C19 C20 S2 -0.6(4)
C17 S2 C20 C19 0.7(3)
C6' C1' C2' C3' 2.6(6)
C1' C2' C3' C4' -1.5(6)
C2' C3' C4' C5' 0.1(5)
C3' C4' C5' C10' -178.0(3)
C3' C4' C5' C6' 0.3(4)
C2' C1' C6' C7' 174.7(3)
C2' C1' C6' C5' -2.1(5)
C4' C5' C6' C1' 0.7(4)
C10' C5' C6' C1' 179.1(3)
C4' C5' C6' C7' -176.3(2)
C10' C5' C6' C7' 2.1(4)
C1' C6' C7' C8' -177.8(3)
C5' C6' C7' C8' -1.0(4)
C6' C7' C8' C9' -1.3(4)
C6' C7' C8' C11' 168.4(2)
C7' C8' C9' C10' 2.4(4)
C11' C8' C9' C10' -167.7(2)
C7' C8' C9' C16' -170.7(2)
C11' C8' C9' C16' 19.2(3)
C8' C9' C10' C5' -1.2(4)
C16' C9' C10' C5' 171.9(2)
C4' C5' C10' C9' 177.3(3)
C6' C5' C10' C9' -1.0(4)
C7' C8' C11' O1' -139.6(3)
C9' C8' C11' O1' 30.0(4)
C7' C8' C11' C12' 39.7(4)
C9' C8' C11' C12' -150.6(2)
O1' C11' C12' C13' -172.2(3)
C8' C11' C12' C13' 8.4(4)
O1' C11' C12' S1' 5.0(4)
C8' C11' C12' S1' -174.30(19)
C15' S1' C12' C13' -0.6(2)
C15' S1' C12' C11' -178.4(2)
C11' C12' C13' C14' 178.2(3)
S1' C12' C13' C14' 0.9(3)
C12' C13' C14' C15' -0.8(4)
C13' C14' C15' S1' 0.3(4)
C12' S1' C15' C14' 0.1(3)
C10' C9' C16' O2' -117.6(3)
C8' C9' C16' O2' 55.6(3)
C10' C9' C16' C17' 61.4(3)
C8' C9' C16' C17' -125.4(2)
O2' C16' C17' C18' -164.4(3)
C9' C16' C17' C18' 16.6(4)
O2' C16' C17' S2' 8.2(4)
C9' C16' C17' S2' -170.75(18)
C20' S2' C17' C18' 1.2(2)
C20' S2' C17' C16' -172.6(2)
C16' C17' C18' C19' 171.4(3)
S2' C17' C18' C19' -1.8(3)
C17' C18' C19' C20' 1.6(4)
C18' C19' C20' S2' -0.7(5)
C17' S2' C20' C19' -0.3(3)

loop_
_cod_related_entry_id
_cod_related_entry_database
_cod_related_entry_code
1 ChemSpider 4258407
